data_4060580
_journal_name_full Organometallics
_journal_paper_doi 10.1021/om050549c
_journal_year 2006
_chemical_formula_moiety 'C16 H28 N2 O2 Sn'
_chemical_formula_sum 'C16 H28 N2 O2 Sn'
_chemical_formula_weight 399.09
_space_group_IT_number 14
_symmetry_cell_setting monoclinic
_symmetry_space_group_name_Hall '-P 2ybc'
_symmetry_space_group_name_H-M 'P 1 21/c 1'
_cell_angle_alpha 90.00
_cell_angle_beta 99.1520(13)
_cell_angle_gamma 90.00
_cell_formula_units_Z 4
_cell_length_a 9.4320(2)
_cell_length_b 11.1520(2)
_cell_length_c 17.7050(4)
_cell_measurement_temperature 150(2)
_cell_volume 1838.60(7)
_diffrn_ambient_temperature 150(2)
_exptl_crystal_density_diffrn 1.442
_cod_original_sg_symbol_H-M 'P 21/c'
_cod_database_code 4060580

loop_
_symmetry_equiv_pos_as_xyz
'x, y, z'
'-x, y+1/2, -z+1/2'
'-x, -y, -z'
'x, -y-1/2, z-1/2'

loop_
_atom_site_label
_atom_site_type_symbol
_atom_site_fract_x
_atom_site_fract_y
_atom_site_fract_z
_atom_site_U_iso_or_equiv
_atom_site_adp_type
_atom_site_occupancy
_atom_site_symmetry_multiplicity
_atom_site_calc_flag
_atom_site_refinement_flags
_atom_site_disorder_assembly
_atom_site_disorder_group
Sn1 Sn -0.279942(14) 0.209056(11) 0.636774(7) 0.02163(6) Uani 1 1 d . . .
N1 N -0.2405(2) -0.01232(16) 0.68036(12) 0.0348(4) Uani 1 1 d . . .
N2 N -0.1482(2) 0.28402(15) 0.49828(11) 0.0307(4) Uani 1 1 d . . .
O1 O -0.26727(15) 0.39643(12) 0.62327(8) 0.0266(3) Uani 1 1 d . . .
O2 O -0.50482(19) 0.41544(15) 0.60929(11) 0.0442(4) Uani 1 1 d . . .
C1 C -0.0541(2) 0.17222(18) 0.64596(12) 0.0242(4) Uani 1 1 d . . .
C2 C -0.0006(2) 0.07861(19) 0.69478(12) 0.0297(5) Uani 1 1 d . . .
C3 C 0.1453(3) 0.0516(2) 0.70665(14) 0.0398(6) Uani 1 1 d . . .
H3 H 0.1803 -0.0107 0.7392 0.048 Uiso 1 1 calc R . .
C4 C 0.2376(3) 0.1173(3) 0.67004(17) 0.0474(6) Uani 1 1 d . . .
H4 H 0.3357 0.1017 0.6798 0.057 Uiso 1 1 calc R . .
C5 C 0.1855(3) 0.2064(2) 0.61884(17) 0.0427(6) Uani 1 1 d . . .
H5 H 0.2483 0.2485 0.5931 0.051 Uiso 1 1 calc R . .
C6 C 0.0400(2) 0.2336(2) 0.60563(13) 0.0308(5) Uani 1 1 d . . .
C7 C -0.1034(3) 0.0035(2) 0.73222(14) 0.0386(6) Uani 1 1 d . . .
H7A H -0.0608 -0.0743 0.7457 0.046 Uiso 1 1 calc R . .
H7B H -0.1208 0.0424 0.7789 0.046 Uiso 1 1 calc R . .
C8 C -0.2201(3) -0.0876(2) 0.61463(16) 0.0432(6) Uani 1 1 d . . .
H8A H -0.1555 -0.0483 0.5858 0.065 Uiso 1 1 calc R . .
H8B H -0.3109 -0.1000 0.5825 0.065 Uiso 1 1 calc R . .
H8C H -0.1804 -0.1636 0.6327 0.065 Uiso 1 1 calc R . .
C9 C -0.3475(3) -0.0702(2) 0.7207(2) 0.0609(9) Uani 1 1 d . . .
H9A H -0.3176 -0.1506 0.7343 0.091 Uiso 1 1 calc R . .
H9B H -0.4389 -0.0718 0.6878 0.091 Uiso 1 1 calc R . .
H9C H -0.3558 -0.0256 0.7662 0.091 Uiso 1 1 calc R . .
C10 C -0.0172(3) 0.3260(2) 0.54586(14) 0.0371(5) Uani 1 1 d . . .
H10A H -0.0368 0.4001 0.5710 0.045 Uiso 1 1 calc R . .
H10B H 0.0550 0.3424 0.5138 0.045 Uiso 1 1 calc R . .
C11 C -0.1209(3) 0.1828(2) 0.45052(15) 0.0468(7) Uani 1 1 d . . .
H11A H -0.2101 0.1548 0.4222 0.070 Uiso 1 1 calc R . .
H11B H -0.0762 0.1192 0.4823 0.070 Uiso 1 1 calc R . .
H11C H -0.0586 0.2076 0.4156 0.070 Uiso 1 1 calc R . .
C12 C -0.2154(3) 0.3813(2) 0.45010(14) 0.0445(6) Uani 1 1 d . . .
H12A H -0.1512 0.4081 0.4166 0.067 Uiso 1 1 calc R . .
H12B H -0.2363 0.4467 0.4818 0.067 Uiso 1 1 calc R . .
H12C H -0.3029 0.3531 0.4202 0.067 Uiso 1 1 calc R . .
C13 C -0.3496(3) 0.2347(2) 0.74493(13) 0.0374(5) Uani 1 1 d . . .
H13A H -0.2679 0.2338 0.7849 0.056 Uiso 1 1 calc R . .
H13B H -0.4142 0.1713 0.7534 0.056 Uiso 1 1 calc R . .
H13C H -0.3980 0.3103 0.7451 0.056 Uiso 1 1 calc R . .
C14 C -0.4356(2) 0.1503(2) 0.54453(13) 0.0335(5) Uani 1 1 d . . .
H14A H -0.4784 0.2185 0.5167 0.050 Uiso 1 1 calc R . .
H14B H -0.5085 0.1051 0.5640 0.050 Uiso 1 1 calc R . .
H14C H -0.3903 0.1005 0.5110 0.050 Uiso 1 1 calc R . .
C15 C -0.3858(3) 0.45882(18) 0.61173(12) 0.0305(5) Uani 1 1 d . . .
C16 C -0.3642(3) 0.5917(2) 0.60100(16) 0.0451(6) Uani 1 1 d . . .
H16A H -0.3814 0.6105 0.5474 0.068 Uiso 1 1 calc R . .
H16B H -0.2675 0.6131 0.6222 0.068 Uiso 1 1 calc R . .
H16C H -0.4300 0.6359 0.6265 0.068 Uiso 1 1 calc R . .

loop_
_atom_site_aniso_label
_atom_site_aniso_U_11
_atom_site_aniso_U_22
_atom_site_aniso_U_33
_atom_site_aniso_U_23
_atom_site_aniso_U_13
_atom_site_aniso_U_12
Sn1 0.02059(9) 0.02064(8) 0.02357(9) -0.00131(5) 0.00321(6) 0.00180(5)
N1 0.0314(11) 0.0277(9) 0.0483(12) 0.0091(8) 0.0157(9) 0.0017(8)
N2 0.0336(11) 0.0321(10) 0.0275(9) 0.0050(7) 0.0086(8) 0.0060(8)
O1 0.0275(8) 0.0203(7) 0.0302(8) -0.0057(6) -0.0001(6) 0.0044(5)
O2 0.0327(10) 0.0377(9) 0.0614(12) 0.0052(8) 0.0046(8) 0.0060(7)
C1 0.0190(10) 0.0253(9) 0.0276(10) -0.0005(8) 0.0013(8) 0.0030(8)
C2 0.0304(12) 0.0292(11) 0.0282(11) 0.0001(8) 0.0010(9) 0.0048(9)
C3 0.0351(14) 0.0390(13) 0.0413(13) 0.0023(10) -0.0060(11) 0.0117(10)
C4 0.0213(12) 0.0557(16) 0.0617(17) -0.0036(14) -0.0036(11) 0.0077(11)
C5 0.0238(12) 0.0463(15) 0.0594(16) 0.0021(12) 0.0111(11) -0.0026(10)
C6 0.0225(11) 0.0333(11) 0.0366(12) 0.0010(9) 0.0047(9) -0.0015(9)
C7 0.0452(15) 0.0353(12) 0.0362(12) 0.0140(10) 0.0094(11) 0.0138(11)
C8 0.0401(15) 0.0241(11) 0.0654(17) -0.0035(11) 0.0082(13) -0.0002(10)
C9 0.0525(18) 0.0428(15) 0.096(2) 0.0341(15) 0.0363(17) 0.0040(13)
C10 0.0309(13) 0.0363(11) 0.0466(14) 0.0106(11) 0.0135(11) -0.0031(10)
C11 0.0584(18) 0.0520(15) 0.0331(13) -0.0005(11) 0.0171(12) 0.0166(13)
C12 0.0544(17) 0.0477(14) 0.0329(12) 0.0136(11) 0.0116(11) 0.0120(12)
C13 0.0458(15) 0.0400(13) 0.0293(12) 0.0003(10) 0.0152(11) 0.0073(11)
C14 0.0298(12) 0.0309(12) 0.0372(12) -0.0062(9) -0.0031(10) -0.0031(9)
C15 0.0384(14) 0.0241(10) 0.0277(11) -0.0031(8) 0.0016(9) 0.0045(9)
C16 0.0545(17) 0.0227(11) 0.0557(16) 0.0017(10) 0.0010(13) 0.0084(10)

loop_
_geom_bond_atom_site_label_1
_geom_bond_atom_site_label_2
_geom_bond_distance
_geom_bond_site_symmetry_2
_geom_bond_publ_flag
Sn1 O1 2.1088(14) . ?
Sn1 C14 2.119(2) . ?
Sn1 C13 2.140(2) . ?
Sn1 C1 2.150(2) . ?
Sn1 N1 2.5957(18) . ?
N1 C8 1.472(3) . ?
N1 C7 1.473(3) . ?
N1 C9 1.475(3) . ?
N2 C10 1.458(3) . ?
N2 C11 1.458(3) . ?
N2 C12 1.461(3) . ?
O1 C15 1.305(3) . ?
O2 C15 1.217(3) . ?
C1 C2 1.397(3) . ?
C1 C6 1.403(3) . ?
C2 C3 1.392(3) . ?
C2 C7 1.512(3) . ?
C3 C4 1.377(4) . ?
C3 H3 0.9300 . ?
C4 C5 1.382(4) . ?
C4 H4 0.9300 . ?
C5 C6 1.389(3) . ?
C5 H5 0.9300 . ?
C6 C10 1.513(3) . ?
C7 H7A 0.9700 . ?
C7 H7B 0.9700 . ?
C8 H8A 0.9600 . ?
C8 H8B 0.9600 . ?
C8 H8C 0.9600 . ?
C9 H9A 0.9600 . ?
C9 H9B 0.9600 . ?
C9 H9C 0.9600 . ?
C10 H10A 0.9700 . ?
C10 H10B 0.9700 . ?
C11 H11A 0.9600 . ?
C11 H11B 0.9600 . ?
C11 H11C 0.9600 . ?
C12 H12A 0.9600 . ?
C12 H12B 0.9600 . ?
C12 H12C 0.9600 . ?
C13 H13A 0.9600 . ?
C13 H13B 0.9600 . ?
C13 H13C 0.9600 . ?
C14 H14A 0.9600 . ?
C14 H14B 0.9600 . ?
C14 H14C 0.9600 . ?
C15 C16 1.512(3) . ?
C16 H16A 0.9600 . ?
C16 H16B 0.9600 . ?
C16 H16C 0.9600 . ?
